data_4081664
loop_
_publ_author_name
'Nikitin, Kirill'
'M\"uller-Bunz, Helge'
'McGlinchey, Michael J.'

_publ_section_title
;
 Diels--Alder Reactions of 9-Ferrocenyl- and 9,10-Diferrocenylanthracene:
 Steric Control of 9,10- versus 1,4-Cycloaddition
;
_journal_issue 20
_journal_name_full Organometallics
_journal_page_first 6118
_journal_paper_doi 10.1021/om400762f
_journal_volume 32
_journal_year 2013
_chemical_formula_moiety '2 (C34 H25 Fe N O2), 3 (C6 H12)'
_chemical_formula_sum 'C86 H86 Fe2 N2 O4'
_chemical_formula_weight 1323.27
_chemical_name_systematic
; 
 ? 
;
_space_group_IT_number 14
_symmetry_cell_setting monoclinic
_symmetry_space_group_name_Hall '-P 2ybc'
_symmetry_space_group_name_H-M 'P 1 21/c 1'
_atom_sites_solution_hydrogens geom
_atom_sites_solution_primary direct
_atom_sites_solution_secondary difmap
_audit_creation_method SHELXL-97
_cell_angle_alpha 90.00
_cell_angle_beta 90.786(4)
_cell_angle_gamma 90.00
_cell_formula_units_Z 4
_cell_length_a 10.8390(4)
_cell_length_b 21.1664(9)
_cell_length_c 29.1523(15)
_cell_measurement_reflns_used 23866
_cell_measurement_temperature 100(2)
_cell_measurement_theta_max 26.3510
_cell_measurement_theta_min 3.3855
_cell_volume 6687.6(5)
_computing_cell_refinement
; 
CrysAlisPro, Oxford Diffraction Ltd., 
Version 1.171.34.36 (release 02-08-2010 CrysAlis171 .NET) 
(compiled Aug  2 2010,13:00:58) 
;
_computing_data_collection
; 
CrysAlisPro, Oxford Diffraction Ltd., 
Version 1.171.34.36 (release 02-08-2010 CrysAlis171 .NET) 
(compiled Aug  2 2010,13:00:58) 
;
_computing_data_reduction
; 
CrysAlisPro, Oxford Diffraction Ltd., 
Version 1.171.34.36 (release 02-08-2010 CrysAlis171 .NET) 
(compiled Aug  2 2010,13:00:58) 
;
_computing_structure_refinement 'SHELXL-97 (Sheldrick, 2008)'
_computing_structure_solution 'SHELXS-97 (Sheldrick, 2008)'
_diffrn_ambient_temperature 100(2)
_diffrn_detector_area_resol_mean 10.3196
_diffrn_measured_fraction_theta_full 0.990
_diffrn_measured_fraction_theta_max 0.990
_diffrn_measurement_device_type 'SuperNova, Dual, Cu at zero, Atlas'
_diffrn_measurement_method '\w scans'
_diffrn_radiation_monochromator mirror
_diffrn_radiation_source 'SuperNova (Mo) X-ray Source'
_diffrn_radiation_type MoK\a
_diffrn_radiation_wavelength 0.71073
_diffrn_reflns_av_R_equivalents 0.0317
_diffrn_reflns_av_sigmaI/netI 0.0248
_diffrn_reflns_limit_h_max 13
_diffrn_reflns_limit_h_min -12
_diffrn_reflns_limit_k_max 26
_diffrn_reflns_limit_k_min -26
_diffrn_reflns_limit_l_max 36
_diffrn_reflns_limit_l_min -36
_diffrn_reflns_number 64107
_diffrn_reflns_theta_full 26.43
_diffrn_reflns_theta_max 26.43
_diffrn_reflns_theta_min 3.39
_exptl_absorpt_coefficient_mu 0.490
_exptl_absorpt_correction_T_max 0.941
_exptl_absorpt_correction_T_min 0.929
_exptl_absorpt_correction_type analytical
_exptl_absorpt_process_details
; 
CrysAlisPro, Oxford Diffraction Ltd., 
Version 1.171.34.36 (release 02-08-2010 CrysAlis171 .NET) 
(compiled Aug  2 2010,13:00:58) 
Analytical numeric absorption correction using a multifaceted crystal
model based on expressions derived by R.C. Clark & J.S. Reid.
(Clark, R. C. & Reid, J. S. (1995). Acta Cryst. A51, 887-897)
;
_exptl_crystal_colour orange
_exptl_crystal_density_diffrn 1.314
_exptl_crystal_density_method 'not measured'
_exptl_crystal_description block
_exptl_crystal_F_000 2800
_exptl_crystal_size_max 0.1890
_exptl_crystal_size_mid 0.1777
_exptl_crystal_size_min 0.1684
_refine_diff_density_max 0.487
_refine_diff_density_min -0.485
_refine_diff_density_rms 0.050
_refine_ls_extinction_method none
_refine_ls_goodness_of_fit_ref 1.038
_refine_ls_hydrogen_treatment constr
_refine_ls_matrix_type full
_refine_ls_number_parameters 921
_refine_ls_number_reflns 13632
_refine_ls_number_restraints 0
_refine_ls_restrained_S_all 1.038
_refine_ls_R_factor_all 0.0438
_refine_ls_R_factor_gt 0.0365
_refine_ls_shift/su_max 0.001
_refine_ls_shift/su_mean 0.000
_refine_ls_structure_factor_coef Fsqd
_refine_ls_weighting_details 'calc w=1/[\s^2^(Fo^2^)+(0.0371P)^2^+5.0239P] where P=(Fo^2^+2Fc^2^)/3'
_refine_ls_weighting_scheme calc
_refine_ls_wR_factor_gt 0.0870
_refine_ls_wR_factor_ref 0.0920
_reflns_number_gt 11879
_reflns_number_total 13632
_reflns_threshold_expression I>2\s(I)
_cod_data_source_file om400762f_si_002.cif
_cod_data_source_block nik17(11)
_cod_original_sg_symbol_H-M 'P 21/c'
_cod_database_code 4081664

loop_
_symmetry_equiv_pos_as_xyz
'x, y, z'
'-x, y+1/2, -z+1/2'
'-x, -y, -z'
'x, -y-1/2, z-1/2'

loop_
_atom_site_label
_atom_site_type_symbol
_atom_site_fract_x
_atom_site_fract_y
_atom_site_fract_z
_atom_site_U_iso_or_equiv
_atom_site_adp_type
_atom_site_occupancy
_atom_site_symmetry_multiplicity
_atom_site_calc_flag
_atom_site_refinement_flags
_atom_site_disorder_assembly
_atom_site_disorder_group
C1 C 0.02392(14) 0.56182(7) 0.35444(5) 0.0167(3) Uani 1 1 d . . .
H1 H 0.0309 0.5628 0.3220 0.020 Uiso 1 1 calc R . .
C2 C -0.07083(14) 0.59486(7) 0.37582(6) 0.0192(3) Uani 1 1 d . . .
H2 H -0.1294 0.6176 0.3578 0.023 Uiso 1 1 calc R . .
C3 C -0.07998(14) 0.59464(7) 0.42320(6) 0.0191(3) Uani 1 1 d . . .
H3 H -0.1438 0.6179 0.4375 0.023 Uiso 1 1 calc R . .
C4 C 0.00431(14) 0.56033(7) 0.44997(6) 0.0173(3) Uani 1 1 d . . .
H4 H -0.0014 0.5604 0.4825 0.021 Uiso 1 1 calc R . .
C4A C 0.09655(14) 0.52608(7) 0.42864(5) 0.0147(3) Uani 1 1 d . . .
C5 C 0.17110(15) 0.36301(8) 0.45210(6) 0.0205(3) Uani 1 1 d . . .
H5 H 0.1611 0.3621 0.4844 0.025 Uiso 1 1 calc R . .
C6 C 0.17166(16) 0.30705(8) 0.42714(6) 0.0247(4) Uani 1 1 d . . .
H6 H 0.1610 0.2678 0.4423 0.030 Uiso 1 1 calc R . .
C7 C 0.18771(16) 0.30861(8) 0.38017(6) 0.0232(4) Uani 1 1 d . . .
H7 H 0.1884 0.2702 0.3633 0.028 Uiso 1 1 calc R . .
C8 C 0.20293(14) 0.36595(7) 0.35737(6) 0.0192(3) Uani 1 1 d . . .
H8 H 0.2139 0.3666 0.3251 0.023 Uiso 1 1 calc R . .
C8A C 0.20201(13) 0.42211(7) 0.38191(5) 0.0155(3) Uani 1 1 d . . .
C9 C 0.21803(13) 0.48906(7) 0.36250(5) 0.0139(3) Uani 1 1 d . . .
C9A C 0.10796(14) 0.52753(7) 0.38089(5) 0.0141(3) Uani 1 1 d . . .
C10 C 0.19070(14) 0.48453(7) 0.45252(5) 0.0151(3) Uani 1 1 d . . .
H10 H 0.1771 0.4819 0.4863 0.018 Uiso 1 1 calc R . .
C10A C 0.18528(13) 0.42031(7) 0.42953(5) 0.0155(3) Uani 1 1 d . . .
C11 C 0.31873(14) 0.51190(7) 0.44103(5) 0.0148(3) Uani 1 1 d . . .
H11 H 0.3310 0.5535 0.4567 0.018 Uiso 1 1 calc R . .
C12 C 0.33352(13) 0.51936(7) 0.38869(5) 0.0134(3) Uani 1 1 d . . .
H12 H 0.3386 0.5653 0.3809 0.016 Uiso 1 1 calc R . .
C13 C 0.45737(14) 0.48816(7) 0.37933(5) 0.0155(3) Uani 1 1 d . . .
O1 O 0.51788(10) 0.49058(5) 0.34509(4) 0.0205(2) Uani 1 1 d . . .
N1 N 0.49521(12) 0.45575(6) 0.41915(4) 0.0160(3) Uani 1 1 d . . .
C14 C 0.60411(14) 0.41720(8) 0.42191(5) 0.0173(3) Uani 1 1 d . . .
C15 C 0.71916(16) 0.44548(8) 0.42303(6) 0.0250(4) Uani 1 1 d . . .
H15 H 0.7265 0.4901 0.4214 0.030 Uiso 1 1 calc R . .
C16 C 0.82392(16) 0.40788(9) 0.42656(7) 0.0305(4) Uani 1 1 d . . .
H16 H 0.9033 0.4269 0.4271 0.037 Uiso 1 1 calc R . .
C17 C 0.81308(17) 0.34289(9) 0.42928(6) 0.0282(4) Uani 1 1 d . . .
H17 H 0.8848 0.3173 0.4321 0.034 Uiso 1 1 calc R . .
C18 C 0.69822(18) 0.31546(9) 0.42782(7) 0.0337(4) Uani 1 1 d . . .
H18 H 0.6908 0.2708 0.4294 0.040 Uiso 1 1 calc R . .
C19 C 0.59248(17) 0.35260(8) 0.42398(7) 0.0292(4) Uani 1 1 d . . .
H19 H 0.5132 0.3335 0.4228 0.035 Uiso 1 1 calc R . .
C20 C 0.41818(14) 0.46590(7) 0.45607(5) 0.0164(3) Uani 1 1 d . . .
O2 O 0.42956(11) 0.44094(6) 0.49318(4) 0.0221(3) Uani 1 1 d . . .
Fe1 Fe 0.30379(2) 0.454661(11) 0.255065(8) 0.01994(7) Uani 1 1 d . . .
C21 C 0.22081(14) 0.49571(7) 0.31088(5) 0.0157(3) Uani 1 1 d . . .
C22 C 0.13040(15) 0.46905(8) 0.28003(6) 0.0191(3) Uani 1 1 d . . .
H22 H 0.0722 0.4373 0.2876 0.023 Uiso 1 1 calc R . .
C23 C 0.14254(16) 0.49801(8) 0.23652(6) 0.0243(4) Uani 1 1 d . . .
H23 H 0.0942 0.4890 0.2099 0.029 Uiso 1 1 calc R . .
C24 C 0.23985(17) 0.54298(8) 0.23975(6) 0.0244(4) Uani 1 1 d . . .
H24 H 0.2678 0.5693 0.2156 0.029 Uiso 1 1 calc R . .
C25 C 0.28811(15) 0.54178(7) 0.28534(5) 0.0186(3) Uani 1 1 d . . .
H25 H 0.3538 0.5672 0.2969 0.022 Uiso 1 1 calc R . .
C26 C 0.42900(17) 0.38808(8) 0.27606(7) 0.0277(4) Uani 1 1 d . . .
H26 H 0.4483 0.3772 0.3070 0.033 Uiso 1 1 calc R . .
C27 C 0.33601(18) 0.35967(9) 0.24799(7) 0.0329(4) Uani 1 1 d . . .
H27 H 0.2828 0.3263 0.2568 0.039 Uiso 1 1 calc R . .
C28 C 0.33651(19) 0.38967(10) 0.20472(7) 0.0377(5) Uani 1 1 d . . .
H28 H 0.2832 0.3803 0.1795 0.045 Uiso 1 1 calc R . .
C29 C 0.43106(18) 0.43646(10) 0.20559(7) 0.0344(4) Uani 1 1 d . . .
H29 H 0.4523 0.4635 0.1809 0.041 Uiso 1 1 calc R . .
C30 C 0.48793(17) 0.43550(9) 0.24982(6) 0.0285(4) Uani 1 1 d . . .
H30 H 0.5537 0.4619 0.2600 0.034 Uiso 1 1 calc R . .
C31 C 0.37932(14) 0.79240(7) 0.87167(6) 0.0178(3) Uani 1 1 d . . .
C32 C 0.46600(14) 0.82391(7) 0.84540(6) 0.0194(3) Uani 1 1 d . . .
H32 H 0.4638 0.8206 0.8129 0.023 Uiso 1 1 calc R . .
C33 C 0.55650(15) 0.86056(8) 0.86747(6) 0.0212(3) Uani 1 1 d . . .
H33 H 0.6161 0.8821 0.8497 0.025 Uiso 1 1 calc R . .
C34 C 0.56023(15) 0.86582(8) 0.91491(6) 0.0225(4) Uani 1 1 d . . .
H34 H 0.6222 0.8908 0.9294 0.027 Uiso 1 1 calc R . .
C35 C 0.47324(15) 0.83455(8) 0.94119(6) 0.0221(3) Uani 1 1 d . . .
H35 H 0.4754 0.8380 0.9737 0.026 Uiso 1 1 calc R . .
C36 C 0.38315(15) 0.79817(7) 0.91942(6) 0.0201(3) Uani 1 1 d . . .
C37 C 0.28063(15) 0.76359(8) 0.94303(6) 0.0215(3) Uani 1 1 d . . .
H37 H 0.2865 0.7672 0.9772 0.026 Uiso 1 1 calc R . .
C38 C 0.28237(15) 0.69572(8) 0.92699(6) 0.0195(3) Uani 1 1 d . . .
C39 C 0.28326(16) 0.64361(8) 0.95580(6) 0.0250(4) Uani 1 1 d . . .
H39 H 0.2826 0.6491 0.9881 0.030 Uiso 1 1 calc R . .
C40 C 0.28517(18) 0.58324(8) 0.93705(6) 0.0281(4) Uani 1 1 d . . .
H40 H 0.2863 0.5473 0.9566 0.034 Uiso 1 1 calc R . .
C41 C 0.28547(16) 0.57554(8) 0.88987(6) 0.0245(4) Uani 1 1 d . . .
H41 H 0.2877 0.5342 0.8772 0.029 Uiso 1 1 calc R . .
C42 C 0.28254(15) 0.62782(7) 0.86071(6) 0.0194(3) Uani 1 1 d . . .
H42 H 0.2821 0.6221 0.8284 0.023 Uiso 1 1 calc R . .
C43 C 0.28023(14) 0.68826(7) 0.87926(6) 0.0174(3) Uani 1 1 d . . .
C44 C 0.27285(14) 0.75072(7) 0.85262(6) 0.0170(3) Uani 1 1 d . . .
C45 C 0.15372(14) 0.78593(8) 0.87060(6) 0.0207(3) Uani 1 1 d . A .
H45 H 0.1489 0.8287 0.8562 0.025 Uiso 1 1 calc R . .
C46 C 0.15985(15) 0.79362(8) 0.92315(6) 0.0230(4) Uani 1 1 d . . .
H46 H 0.1565 0.8395 0.9314 0.028 Uiso 1 1 calc R . .
C47 C 0.04740(16) 0.76014(8) 0.94133(6) 0.0252(4) Uani 1 1 d . . .
O3 O 0.01693(12) 0.75590(7) 0.98078(5) 0.0357(3) Uani 1 1 d . . .
N2 N -0.01699(12) 0.73446(7) 0.90426(5) 0.0225(3) Uani 1 1 d . A .
C48 C -0.12957(16) 0.69908(8) 0.90848(6) 0.0249(4) Uani 1 1 d . . .
C49 C -0.23985(17) 0.72696(9) 0.89901(8) 0.0363(5) Uani 1 1 d . A .
H49 H -0.2426 0.7699 0.8896 0.044 Uiso 1 1 calc R . .
C50 C -0.34872(17) 0.69276(10) 0.90310(8) 0.0394(5) Uani 1 1 d . . .
H50 H -0.4256 0.7125 0.8964 0.047 Uiso 1 1 calc R A .
C51 C -0.34569(19) 0.63158(12) 0.91655(7) 0.0433(6) Uani 1 1 d . A .
H51A H -0.4185 0.6115 0.9270 0.052 Uiso 0.543(14) 1 calc PR A 1
H51B H -0.4115 0.6042 0.9112 0.052 Uiso 0.457(14) 1 d PR A 2
C52A C -0.2268(5) 0.5959(3) 0.9149(3) 0.0369(16) Uani 0.543(14) 1 d P A 1
H52A H -0.2247 0.5511 0.9165 0.044 Uiso 0.543(14) 1 calc PR A 1
C53A C -0.1192(5) 0.6313(2) 0.9109(3) 0.0298(13) Uani 0.543(14) 1 d P A 1
H53A H -0.0409 0.6113 0.9098 0.036 Uiso 0.543(14) 1 calc PR A 1
C52B C -0.2428(5) 0.6136(4) 0.9383(4) 0.040(2) Uani 0.457(14) 1 d P A 2
H52B H -0.2451 0.5773 0.9574 0.048 Uiso 0.457(14) 1 calc PR A 2
C53B C -0.1326(5) 0.6459(4) 0.9340(4) 0.036(2) Uani 0.457(14) 1 d P A 2
H53B H -0.0598 0.6308 0.9489 0.044 Uiso 0.457(14) 1 calc PR A 2
C54 C 0.03240(15) 0.75128(8) 0.86174(6) 0.0222(4) Uani 1 1 d . . .
O4 O -0.01813(11) 0.74088(7) 0.82563(4) 0.0304(3) Uani 1 1 d . A .
Fe2 Fe 0.20836(2) 0.697363(11) 0.745668(8) 0.01945(7) Uani 1 1 d . . .
C55 C 0.28018(14) 0.74776(7) 0.80102(6) 0.0177(3) Uani 1 1 d . . .
C56 C 0.21896(15) 0.78879(8) 0.76887(6) 0.0220(4) Uani 1 1 d . . .
H56 H 0.1513 0.8156 0.7755 0.026 Uiso 1 1 calc R . .
C57 C 0.27586(16) 0.78280(8) 0.72558(6) 0.0256(4) Uani 1 1 d . . .
H57 H 0.2533 0.8049 0.6984 0.031 Uiso 1 1 calc R . .
C58 C 0.37274(15) 0.73783(8) 0.73009(6) 0.0233(4) Uani 1 1 d . . .
H58 H 0.4261 0.7246 0.7064 0.028 Uiso 1 1 calc R . .
C59 C 0.37598(14) 0.71612(8) 0.77625(6) 0.0186(3) Uani 1 1 d . . .
H59 H 0.4319 0.6858 0.7886 0.022 Uiso 1 1 calc R . .
C60 C 0.07760(16) 0.63440(8) 0.76631(6) 0.0265(4) Uani 1 1 d . . .
H60 H 0.0504 0.6285 0.7969 0.032 Uiso 1 1 calc R . .
C61 C 0.02666(16) 0.67735(9) 0.73369(7) 0.0281(4) Uani 1 1 d . . .
H61 H -0.0404 0.7053 0.7386 0.034 Uiso 1 1 calc R . .
C62 C 0.09371(17) 0.67107(9) 0.69255(7) 0.0304(4) Uani 1 1 d . . .
H62 H 0.0791 0.6940 0.6650 0.036 Uiso 1 1 calc R . .
C63 C 0.18653(17) 0.62460(9) 0.69962(7) 0.0292(4) Uani 1 1 d . . .
H63 H 0.2451 0.6111 0.6777 0.035 Uiso 1 1 calc R . .
C64 C 0.17620(17) 0.60187(8) 0.74525(6) 0.0272(4) Uani 1 1 d . . .
H64 H 0.2266 0.5704 0.7592 0.033 Uiso 1 1 calc R . .
C65 C 0.38950(18) 0.38912(10) 0.77044(7) 0.0369(5) Uani 1 1 d . . .
H65A H 0.4662 0.3893 0.7893 0.044 Uiso 1 1 calc R . .
H65B H 0.4092 0.4061 0.7398 0.044 Uiso 1 1 calc R . .
C66 C 0.29359(19) 0.43094(10) 0.79282(7) 0.0352(4) Uani 1 1 d . . .
H66A H 0.3245 0.4749 0.7945 0.042 Uiso 1 1 calc R . .
H66B H 0.2786 0.4160 0.8245 0.042 Uiso 1 1 calc R . .
C67 C 0.1737(2) 0.42918(11) 0.76518(11) 0.0557(7) Uani 1 1 d . . .
H67A H 0.1871 0.4481 0.7346 0.067 Uiso 1 1 calc R . .
H67B H 0.1105 0.4547 0.7809 0.067 Uiso 1 1 calc R . .
C68 C 0.1269(2) 0.36134(11) 0.75938(11) 0.0598(8) Uani 1 1 d . . .
H68A H 0.1041 0.3442 0.7897 0.072 Uiso 1 1 calc R . .
H68B H 0.0520 0.3614 0.7396 0.072 Uiso 1 1 calc R . .
C69 C 0.2232(2) 0.31983(10) 0.73840(8) 0.0433(5) Uani 1 1 d . . .
H69A H 0.2386 0.3340 0.7066 0.052 Uiso 1 1 calc R . .
H69B H 0.1925 0.2758 0.7371 0.052 Uiso 1 1 calc R . .
C70 C 0.34213(19) 0.32169(10) 0.76559(7) 0.0368(5) Uani 1 1 d . . .
H70A H 0.4048 0.2956 0.7501 0.044 Uiso 1 1 calc R . .
H70B H 0.3287 0.3036 0.7964 0.044 Uiso 1 1 calc R . .
C71 C 0.4513(3) 0.64827(14) 0.11179(13) 0.0774(10) Uani 1 1 d . . .
H71A H 0.3764 0.6640 0.0957 0.093 Uiso 1 1 calc R . .
H71B H 0.4462 0.6608 0.1444 0.093 Uiso 1 1 calc R . .
C72 C 0.4554(3) 0.57629(11) 0.10847(8) 0.0528(6) Uani 1 1 d . . .
H72A H 0.5240 0.5600 0.1279 0.063 Uiso 1 1 calc R . .
H72B H 0.3774 0.5584 0.1201 0.063 Uiso 1 1 calc R . .
C73 C 0.4732(4) 0.55552(12) 0.05955(9) 0.0754(10) Uani 1 1 d . . .
H73A H 0.3997 0.5676 0.0410 0.090 Uiso 1 1 calc R . .
H73B H 0.4810 0.5089 0.0585 0.090 Uiso 1 1 calc R . .
C74 C 0.5873(4) 0.58527(14) 0.03904(9) 0.0945(14) Uani 1 1 d . . .
H74A H 0.5940 0.5722 0.0066 0.113 Uiso 1 1 calc R . .
H74B H 0.6616 0.5700 0.0558 0.113 Uiso 1 1 calc R . .
C75 C 0.5818(4) 0.65733(14) 0.04180(11) 0.0950(14) Uani 1 1 d . . .
H75A H 0.6594 0.6755 0.0301 0.114 Uiso 1 1 calc R . .
H75B H 0.5128 0.6731 0.0224 0.114 Uiso 1 1 calc R . .
C76 C 0.5633(3) 0.67819(11) 0.09106(11) 0.0716(10) Uani 1 1 d . . .
H76A H 0.6372 0.6667 0.1096 0.086 Uiso 1 1 calc R . .
H76B H 0.5545 0.7247 0.0920 0.086 Uiso 1 1 calc R . .
C77A C 0.0618(5) 0.5941(2) 0.13535(14) 0.0381(10) Uani 0.573(5) 1 d P B 1
H77A H 0.1486 0.5798 0.1337 0.046 Uiso 0.573(5) 1 calc PR B 1
H77B H 0.0390 0.5959 0.1681 0.046 Uiso 0.573(5) 1 calc PR B 1
C78A C 0.0506(6) 0.6591(2) 0.11465(18) 0.0502(14) Uani 0.573(5) 1 d P B 1
H78A H 0.1109 0.6877 0.1297 0.060 Uiso 0.573(5) 1 calc PR B 1
H78B H -0.0332 0.6759 0.1202 0.060 Uiso 0.573(5) 1 calc PR B 1
C79A C 0.0736(7) 0.6579(3) 0.06341(18) 0.0512(16) Uani 0.573(5) 1 d P B 1
H79A H 0.0596 0.7007 0.0507 0.061 Uiso 0.573(5) 1 calc PR B 1
H79B H 0.1609 0.6465 0.0581 0.061 Uiso 0.573(5) 1 calc PR B 1
C80A C -0.0080(4) 0.6119(2) 0.03853(13) 0.0460(12) Uani 0.573(5) 1 d P B 1
H80A H 0.0159 0.6100 0.0059 0.055 Uiso 0.573(5) 1 calc PR B 1
H80B H -0.0946 0.6267 0.0397 0.055 Uiso 0.573(5) 1 calc PR B 1
C81A C 0.0014(8) 0.5464(3) 0.0596(2) 0.0602(17) Uani 0.573(5) 1 d P B 1
H81A H -0.0605 0.5184 0.0448 0.072 Uiso 0.573(5) 1 calc PR B 1
H81B H 0.0842 0.5287 0.0536 0.072 Uiso 0.573(5) 1 calc PR B 1
C82A C -0.0197(5) 0.5475(3) 0.11094(17) 0.0529(13) Uani 0.573(5) 1 d P B 1
H82A H -0.1071 0.5583 0.1167 0.063 Uiso 0.573(5) 1 calc PR B 1
H82B H -0.0042 0.5048 0.1236 0.063 Uiso 0.573(5) 1 calc PR B 1
C77B C 0.1165(7) 0.6136(3) 0.1200(2) 0.0506(16) Uani 0.427(5) 1 d P B 2
H77C H 0.0682 0.6121 0.1486 0.061 Uiso 0.427(5) 1 calc PR B 2
H77D H 0.1997 0.6300 0.1279 0.061 Uiso 0.427(5) 1 calc PR B 2
C78B C 0.0548(8) 0.6577(3) 0.0868(4) 0.054(2) Uani 0.427(5) 1 d P B 2
H78C H 0.1093 0.6645 0.0603 0.064 Uiso 0.427(5) 1 calc PR B 2
H78D H 0.0418 0.6991 0.1018 0.064 Uiso 0.427(5) 1 calc PR B 2
C79B C -0.0701(7) 0.6317(3) 0.0697(3) 0.066(2) Uani 0.427(5) 1 d P B 2
H79C H -0.1283 0.6296 0.0955 0.079 Uiso 0.427(5) 1 calc PR B 2
H79D H -0.1054 0.6604 0.0461 0.079 Uiso 0.427(5) 1 calc PR B 2
C80B C -0.0529(9) 0.5665(4) 0.0495(3) 0.067(3) Uani 0.427(5) 1 d P B 2
H80C H -0.1339 0.5495 0.0393 0.081 Uiso 0.427(5) 1 calc PR B 2
H80D H 0.0008 0.5692 0.0223 0.081 Uiso 0.427(5) 1 calc PR B 2
C81B C 0.0048(7) 0.5225(4) 0.0845(5) 0.069(3) Uani 0.427(5) 1 d P B 2
H81C H -0.0506 0.5183 0.1111 0.083 Uiso 0.427(5) 1 calc PR B 2
H81D H 0.0153 0.4801 0.0707 0.083 Uiso 0.427(5) 1 calc PR B 2
C82B C 0.1281(6) 0.5472(3) 0.1006(2) 0.0536(17) Uani 0.427(5) 1 d P B 2
H82C H 0.1857 0.5476 0.0745 0.064 Uiso 0.427(5) 1 calc PR B 2
H82D H 0.1625 0.5187 0.1245 0.064 Uiso 0.427(5) 1 calc PR B 2

loop_
_atom_site_aniso_label
_atom_site_aniso_U_11
_atom_site_aniso_U_22
_atom_site_aniso_U_33
_atom_site_aniso_U_23
_atom_site_aniso_U_13
_atom_site_aniso_U_12
C1 0.0159(7) 0.0150(7) 0.0191(8) 0.0000(6) -0.0013(6) -0.0021(6)
C2 0.0134(7) 0.0173(8) 0.0267(9) 0.0007(7) -0.0027(6) 0.0005(6)
C3 0.0132(7) 0.0162(8) 0.0279(9) -0.0015(6) 0.0036(6) 0.0005(6)
C4 0.0156(8) 0.0167(7) 0.0198(8) -0.0003(6) 0.0037(6) -0.0011(6)
C4A 0.0126(7) 0.0119(7) 0.0195(8) 0.0009(6) 0.0013(6) -0.0023(6)
C5 0.0172(8) 0.0202(8) 0.0242(8) 0.0047(7) 0.0035(6) 0.0022(6)
C6 0.0233(9) 0.0144(8) 0.0364(10) 0.0067(7) 0.0035(7) 0.0006(7)
C7 0.0221(8) 0.0135(8) 0.0341(10) -0.0035(7) 0.0019(7) 0.0003(6)
C8 0.0150(7) 0.0180(8) 0.0245(8) -0.0025(7) 0.0012(6) -0.0004(6)
C8A 0.0097(7) 0.0142(7) 0.0225(8) 0.0014(6) -0.0002(6) -0.0002(6)
C9 0.0117(7) 0.0133(7) 0.0167(7) -0.0004(6) -0.0002(6) -0.0010(6)
C9A 0.0120(7) 0.0117(7) 0.0186(8) -0.0014(6) 0.0010(6) -0.0026(6)
C10 0.0141(7) 0.0154(7) 0.0160(7) 0.0013(6) 0.0030(6) 0.0006(6)
C10A 0.0095(7) 0.0151(7) 0.0219(8) 0.0014(6) 0.0017(6) 0.0009(6)
C11 0.0132(7) 0.0154(7) 0.0158(7) -0.0003(6) 0.0002(6) 0.0000(6)
C12 0.0118(7) 0.0135(7) 0.0148(7) -0.0005(6) 0.0003(6) -0.0006(6)
C13 0.0146(7) 0.0124(7) 0.0193(8) -0.0011(6) -0.0021(6) -0.0028(6)
O1 0.0163(6) 0.0263(6) 0.0190(6) 0.0010(5) 0.0036(5) 0.0014(5)
N1 0.0131(6) 0.0168(6) 0.0182(7) 0.0004(5) -0.0005(5) 0.0007(5)
C14 0.0154(8) 0.0205(8) 0.0158(7) 0.0000(6) -0.0018(6) 0.0042(6)
C15 0.0194(8) 0.0215(8) 0.0339(10) -0.0013(7) -0.0039(7) -0.0005(7)
C16 0.0156(8) 0.0370(10) 0.0387(11) -0.0041(8) -0.0052(7) 0.0018(8)
C17 0.0238(9) 0.0341(10) 0.0265(9) 0.0004(8) -0.0017(7) 0.0143(8)
C18 0.0331(10) 0.0195(9) 0.0486(12) 0.0023(8) 0.0039(9) 0.0067(8)
C19 0.0206(9) 0.0210(9) 0.0460(11) -0.0019(8) 0.0021(8) -0.0002(7)
C20 0.0135(7) 0.0168(7) 0.0189(8) -0.0012(6) -0.0017(6) -0.0022(6)
O2 0.0214(6) 0.0259(6) 0.0190(6) 0.0045(5) -0.0023(5) 0.0021(5)
Fe1 0.01972(13) 0.02212(13) 0.01808(12) -0.00646(9) 0.00365(9) -0.00203(9)
C21 0.0147(7) 0.0141(7) 0.0183(8) -0.0023(6) 0.0007(6) 0.0015(6)
C22 0.0166(8) 0.0198(8) 0.0209(8) -0.0044(6) 0.0000(6) -0.0013(6)
C23 0.0246(9) 0.0286(9) 0.0196(8) -0.0041(7) -0.0030(7) 0.0018(7)
C24 0.0296(9) 0.0258(9) 0.0178(8) 0.0012(7) 0.0028(7) -0.0004(7)
C25 0.0205(8) 0.0167(8) 0.0187(8) -0.0018(6) 0.0024(6) -0.0013(6)
C26 0.0251(9) 0.0253(9) 0.0331(10) -0.0084(8) 0.0091(7) 0.0057(7)
C27 0.0311(10) 0.0245(9) 0.0433(11) -0.0170(8) 0.0120(8) -0.0003(8)
C28 0.0324(10) 0.0479(12) 0.0330(11) -0.0240(9) 0.0059(8) 0.0013(9)
C29 0.0332(10) 0.0430(11) 0.0275(10) -0.0093(8) 0.0131(8) 0.0018(9)
C30 0.0214(9) 0.0322(10) 0.0323(10) -0.0102(8) 0.0089(7) 0.0006(7)
C31 0.0132(7) 0.0113(7) 0.0289(9) -0.0025(6) 0.0009(6) 0.0029(6)
C32 0.0154(8) 0.0152(7) 0.0275(9) -0.0022(6) 0.0005(6) 0.0029(6)
C33 0.0144(8) 0.0156(8) 0.0336(9) -0.0019(7) 0.0036(7) 0.0012(6)
C34 0.0157(8) 0.0176(8) 0.0340(10) -0.0070(7) -0.0014(7) 0.0011(6)
C35 0.0210(8) 0.0182(8) 0.0269(9) -0.0065(7) -0.0002(7) 0.0020(7)
C36 0.0172(8) 0.0147(7) 0.0284(9) -0.0032(6) 0.0026(7) 0.0034(6)
C37 0.0196(8) 0.0196(8) 0.0252(9) -0.0048(7) 0.0027(7) 0.0000(7)
C38 0.0140(7) 0.0178(8) 0.0267(9) -0.0018(7) 0.0026(6) -0.0005(6)
C39 0.0270(9) 0.0253(9) 0.0226(9) 0.0003(7) 0.0031(7) -0.0019(7)
C40 0.0351(10) 0.0186(8) 0.0306(10) 0.0055(7) 0.0007(8) -0.0013(7)
C41 0.0294(9) 0.0140(8) 0.0303(9) -0.0010(7) 0.0009(7) -0.0004(7)
C42 0.0172(8) 0.0176(8) 0.0233(8) -0.0021(6) -0.0003(6) -0.0007(6)
C43 0.0110(7) 0.0161(7) 0.0252(8) 0.0001(6) 0.0000(6) 0.0003(6)
C44 0.0106(7) 0.0146(7) 0.0259(8) -0.0014(6) 0.0010(6) 0.0013(6)
C45 0.0144(8) 0.0152(8) 0.0326(9) 0.0019(7) 0.0038(7) 0.0027(6)
C46 0.0181(8) 0.0172(8) 0.0338(10) -0.0062(7) 0.0061(7) 0.0009(6)
C47 0.0202(8) 0.0194(8) 0.0362(10) -0.0062(7) 0.0068(7) 0.0019(7)
O3 0.0315(7) 0.0414(8) 0.0345(8) -0.0120(6) 0.0133(6) -0.0102(6)
N2 0.0145(7) 0.0209(7) 0.0321(8) 0.0028(6) 0.0024(6) 0.0000(6)
C48 0.0167(8) 0.0281(9) 0.0298(9) 0.0059(7) 0.0004(7) -0.0026(7)
C49 0.0201(9) 0.0229(9) 0.0658(14) -0.0086(9) -0.0015(9) 0.0023(7)
C50 0.0163(9) 0.0398(12) 0.0622(14) -0.0163(10) 0.0032(9) 0.0015(8)
C51 0.0264(10) 0.0646(15) 0.0387(12) 0.0194(11) -0.0037(9) -0.0210(10)
C52A 0.036(2) 0.025(2) 0.050(4) 0.013(2) -0.010(2) -0.0102(19)
C53A 0.022(2) 0.024(2) 0.043(4) 0.005(2) -0.006(2) 0.0029(15)
C52B 0.034(3) 0.030(3) 0.055(5) 0.015(3) -0.002(3) -0.007(2)
C53B 0.021(2) 0.033(3) 0.056(5) 0.013(3) -0.005(3) 0.000(2)
C54 0.0139(8) 0.0190(8) 0.0338(10) 0.0043(7) 0.0026(7) 0.0053(6)
O4 0.0152(6) 0.0445(8) 0.0314(7) 0.0057(6) -0.0006(5) -0.0004(5)
Fe2 0.01537(12) 0.01937(12) 0.02350(13) 0.00100(9) -0.00384(9) -0.00186(9)
C55 0.0132(7) 0.0141(7) 0.0257(8) 0.0005(6) -0.0014(6) -0.0028(6)
C56 0.0174(8) 0.0158(8) 0.0328(9) 0.0038(7) -0.0027(7) -0.0008(6)
C57 0.0243(9) 0.0242(9) 0.0284(9) 0.0083(7) -0.0028(7) -0.0038(7)
C58 0.0189(8) 0.0262(9) 0.0249(9) 0.0016(7) 0.0010(7) -0.0055(7)
C59 0.0138(7) 0.0177(8) 0.0243(8) -0.0001(6) -0.0020(6) -0.0011(6)
C60 0.0218(9) 0.0255(9) 0.0322(10) -0.0016(7) -0.0034(7) -0.0108(7)
C61 0.0171(8) 0.0294(9) 0.0375(10) -0.0047(8) -0.0089(7) -0.0048(7)
C62 0.0261(9) 0.0351(10) 0.0297(10) -0.0014(8) -0.0107(8) -0.0055(8)
C63 0.0258(9) 0.0292(9) 0.0325(10) -0.0091(8) -0.0045(7) -0.0055(8)
C64 0.0268(9) 0.0199(8) 0.0346(10) -0.0024(7) -0.0078(8) -0.0049(7)
C65 0.0226(9) 0.0459(12) 0.0422(12) -0.0076(10) 0.0006(8) -0.0014(9)
C66 0.0347(11) 0.0328(10) 0.0383(11) -0.0036(9) 0.0041(9) -0.0013(9)
C67 0.0267(11) 0.0313(11) 0.109(2) 0.0130(13) -0.0033(12) 0.0050(9)
C68 0.0211(11) 0.0393(13) 0.119(2) 0.0204(14) -0.0147(12) -0.0058(9)
C69 0.0488(13) 0.0328(11) 0.0479(13) 0.0098(10) -0.0140(10) -0.0133(10)
C70 0.0303(10) 0.0389(11) 0.0413(11) -0.0028(9) 0.0070(9) 0.0047(9)
C71 0.071(2) 0.0516(16) 0.108(3) -0.0203(16) -0.0395(18) 0.0260(15)
C72 0.0655(16) 0.0457(13) 0.0466(14) 0.0049(11) -0.0176(12) 0.0131(12)
C73 0.147(3) 0.0344(13) 0.0443(15) 0.0066(11) -0.0298(17) -0.0261(16)
C74 0.198(4) 0.0501(16) 0.0359(14) -0.0034(12) 0.0071(19) -0.052(2)
C75 0.164(4) 0.0484(16) 0.071(2) 0.0247(15) -0.058(2) -0.047(2)
C76 0.088(2) 0.0280(12) 0.098(2) -0.0109(13) -0.0559(19) 0.0073(13)
C77A 0.047(3) 0.040(2) 0.028(2) 0.0081(17) 0.0038(18) 0.0118(19)
C78A 0.086(4) 0.034(2) 0.030(2) -0.001(2) -0.010(3) 0.004(2)
C79A 0.065(4) 0.050(3) 0.039(3) 0.018(3) -0.012(3) -0.015(3)
C80A 0.052(3) 0.057(3) 0.029(2) 0.0016(19) -0.0061(18) -0.001(2)
C81A 0.106(6) 0.031(3) 0.043(3) -0.004(2) -0.007(3) -0.005(3)
C82A 0.072(3) 0.041(3) 0.046(3) 0.008(2) 0.009(2) -0.012(2)
C77B 0.052(4) 0.057(4) 0.043(4) -0.007(3) -0.005(3) -0.006(3)
C78B 0.065(5) 0.028(3) 0.068(7) -0.005(6) -0.002(6) -0.002(3)
C79B 0.070(4) 0.037(3) 0.090(6) -0.004(3) -0.030(4) 0.012(3)
C80B 0.078(6) 0.033(4) 0.090(6) -0.005(4) -0.034(5) 0.000(4)
C81B 0.053(4) 0.036(4) 0.118(9) 0.007(5) -0.014(5) -0.002(3)
C82B 0.049(3) 0.046(3) 0.065(4) 0.003(3) -0.012(3) 0.008(3)

loop_
_atom_type_symbol
_atom_type_description
_atom_type_scat_dispersion_real
_atom_type_scat_dispersion_imag
_atom_type_scat_source
C C 0.0033 0.0016 'International Tables Vol C Tables 4.2.6.8 and 6.1.1.4'
H H 0.0000 0.0000 'International Tables Vol C Tables 4.2.6.8 and 6.1.1.4'
N N 0.0061 0.0033 'International Tables Vol C Tables 4.2.6.8 and 6.1.1.4'
O O 0.0106 0.0060 'International Tables Vol C Tables 4.2.6.8 and 6.1.1.4'
Fe Fe 0.3463 0.8444 'International Tables Vol C Tables 4.2.6.8 and 6.1.1.4'

loop_
_geom_angle_atom_site_label_1
_geom_angle_atom_site_label_2
_geom_angle_atom_site_label_3
_geom_angle
C9A C1 C2 119.62(15)
C9A C1 H1 120.2
C2 C1 H1 120.2
C3 C2 C1 120.42(15)
C3 C2 H2 119.8
C1 C2 H2 119.8
C2 C3 C4 120.21(15)
C2 C3 H3 119.9
C4 C3 H3 119.9
C4A C4 C3 119.37(15)
C4A C4 H4 120.3
C3 C4 H4 120.3
C4 C4A C9A 120.53(14)
C4 C4A C10 125.71(14)
C9A C4A C10 113.76(13)
C10A C5 C6 119.65(16)
C10A C5 H5 120.2
C6 C5 H5 120.2
C7 C6 C5 119.96(15)
C7 C6 H6 120.0
C5 C6 H6 120.0
C6 C7 C8 120.66(15)
C6 C7 H7 119.7
C8 C7 H7 119.7
C8A C8 C7 119.86(15)
C8A C8 H8 120.1
C7 C8 H8 120.1
C8 C8A C10A 119.27(14)
C8 C8A C9 126.76(14)
C10A C8A C9 113.97(13)
C21 C9 C8A 117.15(13)
C21 C9 C9A 108.78(12)
C8A C9 C9A 105.45(12)
C21 C9 C12 114.41(12)
C8A C9 C12 106.68(12)
C9A C9 C12 103.11(11)
C1 C9A C4A 119.80(14)
C1 C9A C9 125.84(14)
C4A C9A C9 114.36(13)
C4A C10 C10A 107.24(12)
C4A C10 C11 106.56(12)
C10A C10 C11 105.66(12)
C4A C10 H10 112.3
C10A C10 H10 112.3
C11 C10 H10 112.3
C5 C10A C8A 120.59(15)
C5 C10A C10 125.25(14)
C8A C10A C10 114.09(13)
C20 C11 C12 105.60(12)
C20 C11 C10 109.53(12)
C12 C11 C10 110.99(12)
C20 C11 H11 110.2
C12 C11 H11 110.2
C10 C11 H11 110.2
C13 C12 C11 103.65(12)
C13 C12 C9 115.36(12)
C11 C12 C9 109.93(12)
C13 C12 H12 109.2
C11 C12 H12 109.2
C9 C12 H12 109.2
O1 C13 N1 123.37(14)
O1 C13 C12 128.44(14)
N1 C13 C12 108.16(13)
C20 N1 C13 113.16(13)
C20 N1 C14 123.17(13)
C13 N1 C14 123.66(13)
C19 C14 C15 120.84(15)
C19 C14 N1 119.46(15)
C15 C14 N1 119.70(15)
C14 C15 C16 119.31(16)
C14 C15 H15 120.3
C16 C15 H15 120.3
C17 C16 C15 120.27(17)
C17 C16 H16 119.9
C15 C16 H16 119.9
C18 C17 C16 119.75(16)
C18 C17 H17 120.1
C16 C17 H17 120.1
C17 C18 C19 120.54(17)
C17 C18 H18 119.7
C19 C18 H18 119.7
C14 C19 C18 119.28(17)
C14 C19 H19 120.4
C18 C19 H19 120.4
O2 C20 N1 124.84(14)
O2 C20 C11 127.17(14)
N1 C20 C11 107.98(13)
C23 Fe1 C24 40.81(7)
C23 Fe1 C30 154.56(8)
C24 Fe1 C30 119.62(8)
C23 Fe1 C26 162.18(7)
C24 Fe1 C26 156.76(7)
C30 Fe1 C26 40.62(7)
C23 Fe1 C29 118.77(8)
C24 Fe1 C29 104.38(8)
C30 Fe1 C29 40.67(8)
C26 Fe1 C29 68.29(8)
C23 Fe1 C28 105.58(8)
C24 Fe1 C28 121.36(8)
C30 Fe1 C28 68.53(8)
C26 Fe1 C28 68.31(8)
C29 Fe1 C28 40.76(8)
C23 Fe1 C22 40.55(7)
C24 Fe1 C22 68.34(7)
C30 Fe1 C22 163.32(7)
C26 Fe1 C22 127.22(7)
C29 Fe1 C22 155.45(8)
C28 Fe1 C22 121.59(7)
C23 Fe1 C27 124.08(8)
C24 Fe1 C27 158.96(8)
C30 Fe1 C27 68.31(8)
C26 Fe1 C27 40.65(8)
C29 Fe1 C27 68.11(8)
C28 Fe1 C27 40.32(9)
C22 Fe1 C27 109.87(7)
C23 Fe1 C25 68.54(7)
C24 Fe1 C25 40.65(7)
C30 Fe1 C25 107.28(7)
C26 Fe1 C25 123.31(7)
C29 Fe1 C25 122.20(8)
C28 Fe1 C25 158.23(8)
C22 Fe1 C25 68.39(6)
C27 Fe1 C25 159.88(8)
C23 Fe1 C21 68.79(6)
C24 Fe1 C21 68.67(6)
C30 Fe1 C21 125.41(7)
C26 Fe1 C21 110.44(7)
C29 Fe1 C21 160.26(7)
C28 Fe1 C21 158.61(8)
C22 Fe1 C21 40.92(6)
C27 Fe1 C21 124.68(7)
C25 Fe1 C21 40.75(6)
C25 C21 C22 106.85(14)
C25 C21 C9 126.72(14)
C22 C21 C9 124.31(14)
C25 C21 Fe1 69.27(9)
C22 C21 Fe1 69.00(9)
C9 C21 Fe1 139.54(11)
C23 C22 C21 108.64(14)
C23 C22 Fe1 69.46(10)
C21 C22 Fe1 70.08(9)
C23 C22 H22 125.7
C21 C22 H22 125.7
Fe1 C22 H22 126.4
C22 C23 C24 107.95(15)
C22 C23 Fe1 70.00(10)
C24 C23 Fe1 69.62(10)
C22 C23 H23 126.0
C24 C23 H23 126.0
Fe1 C23 H23 125.9
C25 C24 C23 108.23(15)
C25 C24 Fe1 70.11(10)
C23 C24 Fe1 69.57(10)
C25 C24 H24 125.9
C23 C24 H24 125.9
Fe1 C24 H24 126.0
C24 C25 C21 108.33(14)
C24 C25 Fe1 69.24(10)
C21 C25 Fe1 69.98(9)
C24 C25 H25 125.8
C21 C25 H25 125.8
Fe1 C25 H25 126.5
C30 C26 C27 108.02(18)
C30 C26 Fe1 69.69(11)
C27 C26 Fe1 69.94(11)
C30 C26 H26 126.0
C27 C26 H26 126.0
Fe1 C26 H26 126.0
C28 C27 C26 108.20(18)
C28 C27 Fe1 69.63(11)
C26 C27 Fe1 69.40(10)
C28 C27 H27 125.9
C26 C27 H27 125.9
Fe1 C27 H27 126.6
C27 C28 C29 107.94(18)
C27 C28 Fe1 70.05(10)
C29 C28 Fe1 69.61(10)
C27 C28 H28 126.0
C29 C28 H28 126.0
Fe1 C28 H28 125.9
C30 C29 C28 108.01(18)
C30 C29 Fe1 69.61(10)
C28 C29 Fe1 69.63(10)
C30 C29 H29 126.0
C28 C29 H29 126.0
Fe1 C29 H29 126.3
C26 C30 C29 107.83(17)
C26 C30 Fe1 69.69(10)
C29 C30 Fe1 69.72(11)
C26 C30 H30 126.1
C29 C30 H30 126.1
Fe1 C30 H30 126.1
C32 C31 C36 119.72(15)
C32 C31 C44 125.52(15)
C36 C31 C44 114.75(14)
C31 C32 C33 119.13(16)
C31 C32 H32 120.4
C33 C32 H32 120.4
C34 C33 C32 120.87(16)
C34 C33 H33 119.6
C32 C33 H33 119.6
C33 C34 C35 120.02(15)
C33 C34 H34 120.0
C35 C34 H34 120.0
C36 C35 C34 119.31(16)
C36 C35 H35 120.3
C34 C35 H35 120.3
C35 C36 C31 120.94(16)
C35 C36 C37 125.40(16)
C31 C36 C37 113.64(14)
C36 C37 C38 107.97(13)
C36 C37 C46 104.66(14)
C38 C37 C46 106.65(13)
C36 C37 H37 112.4
C38 C37 H37 112.4
C46 C37 H37 112.4
C39 C38 C43 120.80(15)
C39 C38 C37 124.69(15)
C43 C38 C37 114.49(14)
C38 C39 C40 119.55(16)
C38 C39 H39 120.2
C40 C39 H39 120.2
C41 C40 C39 119.93(16)
C41 C40 H40 120.0
C39 C40 H40 120.0
C40 C41 C42 120.75(16)
C40 C41 H41 119.6
C42 C41 H41 119.6
C43 C42 C41 119.56(15)
C43 C42 H42 120.2
C41 C42 H42 120.2
C42 C43 C38 119.38(15)
C42 C43 C44 126.68(15)
C38 C43 C44 113.93(14)
C55 C44 C43 117.76(13)
C55 C44 C31 109.39(13)
C43 C44 C31 106.00(12)
C55 C44 C45 113.78(13)
C43 C44 C45 105.93(12)
C31 C44 C45 102.68(12)
C54 C45 C46 104.16(13)
C54 C45 C44 114.96(13)
C46 C45 C44 110.73(13)
C54 C45 H45 108.9
C46 C45 H45 108.9
C44 C45 H45 108.9
C47 C46 C45 105.96(14)
C47 C46 C37 110.81(14)
C45 C46 C37 110.54(13)
C47 C46 H46 109.8
C45 C46 H46 109.8
C37 C46 H46 109.8
O3 C47 N2 124.91(16)
O3 C47 C46 127.06(17)
N2 C47 C46 108.03(15)
C47 N2 C54 113.23(14)
C47 N2 C48 123.70(15)
C54 N2 C48 122.83(15)
C53B C48 C49 116.5(3)
C53B C48 N2 120.5(3)
C49 C48 N2 120.12(16)
C49 C48 C53A 120.7(2)
N2 C48 C53A 117.2(2)
C48 C49 C50 120.12(19)
C48 C49 H49 119.9
C50 C49 H49 119.9
C51 C50 C49 120.37(19)
C51 C50 H50 119.8
C49 C50 H50 119.8
C52B C51 C50 115.4(3)
C50 C51 C52A 119.4(2)
C50 C51 H51A 120.3
C52A C51 H51A 120.3
C52B C51 H51B 122.5
C50 C51 H51B 122.2
C53A C52A C51 117.0(4)
C53A C52A H52A 121.5
C51 C52A H52A 121.5
C52A C53A C48 118.4(4)
C52A C53A H53A 120.8
C48 C53A H53A 120.8
C51 C52B C53B 122.4(5)
C51 C52B H52B 118.8
C53B C52B H52B 118.8
C48 C53B C52B 119.2(5)
C48 C53B H53B 120.4
C52B C53B H53B 120.4
O4 C54 N2 123.59(16)
O4 C54 C45 128.24(16)
N2 C54 C45 108.12(15)
C58 Fe2 C57 40.86(7)
C58 Fe2 C61 153.63(7)
C57 Fe2 C61 118.97(7)
C58 Fe2 C60 162.60(7)
C57 Fe2 C60 156.40(7)
C61 Fe2 C60 40.76(7)
C58 Fe2 C62 118.01(7)
C57 Fe2 C62 103.89(8)
C61 Fe2 C62 40.56(8)
C60 Fe2 C62 68.25(8)
C58 Fe2 C64 124.26(7)
C57 Fe2 C64 159.01(8)
C61 Fe2 C64 68.33(7)
C60 Fe2 C64 40.54(7)
C62 Fe2 C64 68.08(8)
C58 Fe2 C59 40.73(7)
C57 Fe2 C59 68.54(7)
C61 Fe2 C59 164.10(7)
C60 Fe2 C59 127.75(7)
C62 Fe2 C59 154.85(7)
C64 Fe2 C59 110.04(7)
C58 Fe2 C56 68.36(7)
C57 Fe2 C56 40.54(7)
C61 Fe2 C56 107.56(7)
C60 Fe2 C56 123.65(7)
C62 Fe2 C56 122.39(7)
C64 Fe2 C56 160.01(7)
C59 Fe2 C56 68.23(6)
C58 Fe2 C63 105.26(7)
C57 Fe2 C63 121.04(8)
C61 Fe2 C63 68.30(8)
C60 Fe2 C63 68.24(8)
C62 Fe2 C63 40.49(8)
C64 Fe2 C63 40.49(7)
C59 Fe2 C63 121.49(7)
C56 Fe2 C63 158.03(7)
C58 Fe2 C55 68.71(7)
C57 Fe2 C55 68.62(7)
C61 Fe2 C55 126.18(7)
C60 Fe2 C55 111.13(7)
C62 Fe2 C55 160.67(7)
C64 Fe2 C55 124.93(7)
C59 Fe2 C55 40.77(6)
C56 Fe2 C55 40.63(6)
C63 Fe2 C55 158.63(7)
C56 C55 C59 106.53(14)
C56 C55 C44 126.62(14)
C59 C55 C44 124.62(14)
C56 C55 Fe2 68.78(9)
C59 C55 Fe2 68.67(9)
C44 C55 Fe2 140.50(11)
C57 C56 C55 108.95(15)
C57 C56 Fe2 69.24(10)
C55 C56 Fe2 70.59(9)
C57 C56 H56 125.5
C55 C56 H56 125.5
Fe2 C56 H56 126.2
C56 C57 C58 107.89(15)
C56 C57 Fe2 70.22(10)
C58 C57 Fe2 69.35(10)
C56 C57 H57 126.1
C58 C57 H57 126.1
Fe2 C57 H57 126.0
C59 C58 C57 108.21(15)
C59 C58 Fe2 70.31(9)
C57 C58 Fe2 69.79(10)
C59 C58 H58 125.9
C57 C58 H58 125.9
Fe2 C58 H58 125.6
C58 C59 C55 108.42(14)
C58 C59 Fe2 68.97(9)
C55 C59 Fe2 70.56(9)
C58 C59 H59 125.8
C55 C59 H59 125.8
Fe2 C59 H59 126.3
C64 C60 C61 107.99(17)
C64 C60 Fe2 70.07(10)
C61 C60 Fe2 69.53(10)
C64 C60 H60 126.0
C61 C60 H60 126.0
Fe2 C60 H60 126.0
C62 C61 C60 107.90(17)
C62 C61 Fe2 70.08(10)
C60 C61 Fe2 69.70(10)
C62 C61 H61 126.1
C60 C61 H61 126.1
Fe2 C61 H61 125.7
C61 C62 C63 108.22(17)
C61 C62 Fe2 69.37(10)
C63 C62 Fe2 69.96(10)
C61 C62 H62 125.9
C63 C62 H62 125.9
Fe2 C62 H62 126.4
C62 C63 C64 107.81(17)
C62 C63 Fe2 69.55(10)
C64 C63 Fe2 69.63(10)
C62 C63 H63 126.1
C64 C63 H63 126.1
Fe2 C63 H63 126.3
C60 C64 C63 108.09(16)
C60 C64 Fe2 69.39(10)
C63 C64 Fe2 69.89(10)
C60 C64 H64 126.0
C63 C64 H64 126.0
Fe2 C64 H64 126.3
C66 C65 C70 110.74(17)
C66 C65 H65A 109.5
C70 C65 H65A 109.5
C66 C65 H65B 109.5
C70 C65 H65B 109.5
H65A C65 H65B 108.1
C65 C66 C67 110.05(18)
C65 C66 H66A 109.6
C67 C66 H66A 109.6
C65 C66 H66B 109.6
C67 C66 H66B 109.6
H66A C66 H66B 108.2
C66 C67 C68 111.17(18)
C66 C67 H67A 109.4
C68 C67 H67A 109.4
C66 C67 H67B 109.4
C68 C67 H67B 109.4
H67A C67 H67B 108.0
C69 C68 C67 111.24(19)
C69 C68 H68A 109.4
C67 C68 H68A 109.4
C69 C68 H68B 109.4
C67 C68 H68B 109.4
H68A C68 H68B 108.0
C68 C69 C70 111.5(2)
C68 C69 H69A 109.3
C70 C69 H69A 109.3
C68 C69 H69B 109.3
C70 C69 H69B 109.3
H69A C69 H69B 108.0
C69 C70 C65 111.03(18)
C69 C70 H70A 109.4
C65 C70 H70A 109.4
C69 C70 H70B 109.4
C65 C70 H70B 109.4
H70A C70 H70B 108.0
C76 C71 C72 111.8(3)
C76 C71 H71A 109.3
C72 C71 H71A 109.3
C76 C71 H71B 109.3
C72 C71 H71B 109.3
H71A C71 H71B 107.9
C73 C72 C71 110.8(2)
C73 C72 H72A 109.5
C71 C72 H72A 109.5
C73 C72 H72B 109.5
C71 C72 H72B 109.5
H72A C72 H72B 108.1
C72 C73 C74 111.5(2)
C72 C73 H73A 109.3
C74 C73 H73A 109.3
C72 C73 H73B 109.3
C74 C73 H73B 109.3
H73A C73 H73B 108.0
C73 C74 C75 111.1(3)
C73 C74 H74A 109.4
C75 C74 H74A 109.4
C73 C74 H74B 109.4
C75 C74 H74B 109.4
H74A C74 H74B 108.0
C76 C75 C74 110.2(2)
C76 C75 H75A 109.6
C74 C75 H75A 109.6
C76 C75 H75B 109.6
C74 C75 H75B 109.6
H75A C75 H75B 108.1
C71 C76 C75 112.0(2)
C71 C76 H76A 109.2
C75 C76 H76A 109.2
C71 C76 H76B 109.2
C75 C76 H76B 109.2
H76A C76 H76B 107.9
C82A C77A C78A 111.5(4)
C82A C77A H77A 109.3
C78A C77A H77A 109.3
C82A C77A H77B 109.3
C78A C77A H77B 109.3
H77A C77A H77B 108.0
C77A C78A C79A 111.4(5)
C77A C78A H78A 109.3
C79A C78A H78A 109.3
C77A C78A H78B 109.3
C79A C78A H78B 109.3
H78A C78A H78B 108.0
C80A C79A C78A 112.6(5)
C80A C79A H79A 109.1
C78A C79A H79A 109.1
C80A C79A H79B 109.1
C78A C79A H79B 109.1
H79A C79A H79B 107.8
C79A C80A C81A 111.2(4)
C79A C80A H80A 109.4
C81A C80A H80A 109.4
C79A C80A H80B 109.4
C81A C80A H80B 109.4
H80A C80A H80B 108.0
C82A C81A C80A 111.9(5)
C82A C81A H81A 109.2
C80A C81A H81A 109.2
C82A C81A H81B 109.2
C80A C81A H81B 109.2
H81A C81A H81B 107.9
C77A C82A C81A 112.5(4)
C77A C82A H82A 109.1
C81A C82A H82A 109.1
C77A C82A H82B 109.1
C81A C82A H82B 109.1
H82A C82A H82B 107.8
C78B C77B C82B 111.9(6)
C78B C77B H77C 109.2
C82B C77B H77C 109.2
C78B C77B H77D 109.2
C82B C77B H77D 109.2
H77C C77B H77D 107.9
C77B C78B C79B 111.8(6)
C77B C78B H78C 109.3
C79B C78B H78C 109.3
C77B C78B H78D 109.3
C79B C78B H78D 109.3
H78C C78B H78D 107.9
C80B C79B C78B 109.9(6)
C80B C79B H79C 109.7
C78B C79B H79C 109.7
C80B C79B H79D 109.7
C78B C79B H79D 109.7
H79C C79B H79D 108.2
C81B C80B C79B 110.6(7)
C81B C80B H80C 109.5
C79B C80B H80C 109.5
C81B C80B H80D 109.5
C79B C80B H80D 109.5
H80C C80B H80D 108.1
C82B C81B C80B 110.7(6)
C82B C81B H81C 109.5
C80B C81B H81C 109.5
C82B C81B H81D 109.5
C80B C81B H81D 109.5
H81C C81B H81D 108.1
C81B C82B C77B 111.1(6)
C81B C82B H82C 109.4
C77B C82B H82C 109.4
C81B C82B H82D 109.4
C77B C82B H82D 109.4
H82C C82B H82D 108.0

loop_
_geom_bond_atom_site_label_1
_geom_bond_atom_site_label_2
_geom_bond_distance
C1 C9A 1.390(2)
C1 C2 1.396(2)
C1 H1 0.9500
C2 C3 1.386(2)
C2 H2 0.9500
C3 C4 1.397(2)
C3 H3 0.9500
C4 C4A 1.389(2)
C4 H4 0.9500
C4A C9A 1.399(2)
C4A C10 1.510(2)
C5 C10A 1.389(2)
C5 C6 1.390(2)
C5 H5 0.9500
C6 C7 1.383(3)
C6 H6 0.9500
C7 C8 1.395(2)
C7 H7 0.9500
C8 C8A 1.387(2)
C8 H8 0.9500
C8A C10A 1.403(2)
C8A C9 1.537(2)
C9 C21 1.512(2)
C9 C9A 1.546(2)
C9 C12 1.592(2)
C10 C10A 1.516(2)
C10 C11 1.545(2)
C10 H10 1.0000
C11 C20 1.513(2)
C11 C12 1.545(2)
C11 H11 1.0000
C12 C13 1.524(2)
C12 H12 1.0000
C13 O1 1.2030(19)
C13 N1 1.405(2)
N1 C20 1.388(2)
N1 C14 1.436(2)
C14 C19 1.375(2)
C14 C15 1.383(2)
C15 C16 1.389(2)
C15 H15 0.9500
C16 C17 1.383(3)
C16 H16 0.9500
C17 C18 1.374(3)
C17 H17 0.9500
C18 C19 1.393(3)
C18 H18 0.9500
C19 H19 0.9500
C20 O2 1.2088(19)
Fe1 C23 2.0403(18)
Fe1 C24 2.0410(18)
Fe1 C30 2.0444(18)
Fe1 C26 2.0445(19)
Fe1 C29 2.0459(18)
Fe1 C28 2.0462(18)
Fe1 C22 2.0474(16)
Fe1 C27 2.0517(19)
Fe1 C25 2.0524(16)
Fe1 C21 2.0619(15)
C21 C25 1.433(2)
C21 C22 1.437(2)
C22 C23 1.416(2)
C22 H22 0.9500
C23 C24 1.423(3)
C23 H23 0.9500
C24 C25 1.422(2)
C24 H24 0.9500
C25 H25 0.9500
C26 C30 1.419(3)
C26 C27 1.423(3)
C26 H26 0.9500
C27 C28 1.412(3)
C27 H27 0.9500
C28 C29 1.425(3)
C28 H28 0.9500
C29 C30 1.422(3)
C29 H29 0.9500
C30 H30 0.9500
C31 C32 1.391(2)
C31 C36 1.397(2)
C31 C44 1.550(2)
C32 C33 1.400(2)
C32 H32 0.9500
C33 C34 1.387(2)
C33 H33 0.9500
C34 C35 1.391(2)
C34 H34 0.9500
C35 C36 1.390(2)
C35 H35 0.9500
C36 C37 1.505(2)
C37 C38 1.511(2)
C37 C46 1.560(2)
C37 H37 1.0000
C38 C39 1.386(2)
C38 C43 1.400(2)
C39 C40 1.390(3)
C39 H39 0.9500
C40 C41 1.385(3)
C40 H40 0.9500
C41 C42 1.396(2)
C41 H41 0.9500
C42 C43 1.389(2)
C42 H42 0.9500
C43 C44 1.535(2)
C44 C55 1.509(2)
C44 C45 1.586(2)
C45 C54 1.525(2)
C45 C46 1.541(2)
C45 H45 1.0000
C46 C47 1.512(2)
C46 H46 1.0000
C47 O3 1.204(2)
C47 N2 1.389(2)
N2 C54 1.403(2)
N2 C48 1.439(2)
C48 C53B 1.350(6)
C48 C49 1.358(3)
C48 C53A 1.441(5)
C49 C50 1.391(3)
C49 H49 0.9500
C50 C51 1.353(3)
C50 H50 0.9500
C51 C52B 1.330(6)
C51 C52A 1.495(7)
C51 H51A 0.9500
C51 H51B 0.9300
C52A C53A 1.392(6)
C52A H52A 0.9500
C53A H53A 0.9500
C52B C53B 1.383(8)
C52B H52B 0.9500
C53B H53B 0.9500
C54 O4 1.200(2)
Fe2 C58 2.0339(17)
Fe2 C57 2.0397(17)
Fe2 C61 2.0398(17)
Fe2 C60 2.0421(17)
Fe2 C62 2.0493(18)
Fe2 C64 2.0511(18)
Fe2 C59 2.0516(16)
Fe2 C56 2.0526(17)
Fe2 C63 2.0546(18)
Fe2 C55 2.0769(16)
C55 C56 1.434(2)
C55 C59 1.438(2)
C56 C57 1.418(3)
C56 H56 0.9500
C57 C58 1.422(2)
C57 H57 0.9500
C58 C59 1.422(2)
C58 H58 0.9500
C59 H59 0.9500
C60 C64 1.418(3)
C60 C61 1.422(3)
C60 H60 0.9500
C61 C62 1.417(3)
C61 H61 0.9500
C62 C63 1.420(3)
C62 H62 0.9500
C63 C64 1.421(3)
C63 H63 0.9500
C64 H64 0.9500
C65 C66 1.519(3)
C65 C70 1.523(3)
C65 H65A 0.9900
C65 H65B 0.9900
C66 C67 1.520(3)
C66 H66A 0.9900
C66 H66B 0.9900
C67 C68 1.531(3)
C67 H67A 0.9900
C67 H67B 0.9900
C68 C69 1.502(4)
C68 H68A 0.9900
C68 H68B 0.9900
C69 C70 1.504(3)
C69 H69A 0.9900
C69 H69B 0.9900
C70 H70A 0.9900
C70 H70B 0.9900
C71 C76 1.503(5)
C71 C72 1.527(4)
C71 H71A 0.9900
C71 H71B 0.9900
C72 C73 1.507(4)
C72 H72A 0.9900
C72 H72B 0.9900
C73 C74 1.518(5)
C73 H73A 0.9900
C73 H73B 0.9900
C74 C75 1.528(4)
C74 H74A 0.9900
C74 H74B 0.9900
C75 C76 1.518(5)
C75 H75A 0.9900
C75 H75B 0.9900
C76 H76A 0.9900
C76 H76B 0.9900
C77A C82A 1.498(7)
C77A C78A 1.506(6)
C77A H77A 0.9900
C77A H77B 0.9900
C78A C79A 1.518(7)
C78A H78A 0.9900
C78A H78B 0.9900
C79A C80A 1.496(8)
C79A H79A 0.9900
C79A H79B 0.9900
C80A C81A 1.520(8)
C80A H80A 0.9900
C80A H80B 0.9900
C81A C82A 1.518(7)
C81A H81A 0.9900
C81A H81B 0.9900
C82A H82A 0.9900
C82A H82B 0.9900
C77B C78B 1.496(11)
C77B C82B 1.523(9)
C77B H77C 0.9900
C77B H77D 0.9900
C78B C79B 1.538(10)
C78B H78C 0.9900
C78B H78D 0.9900
C79B C80B 1.513(10)
C79B H79C 0.9900
C79B H79D 0.9900
C80B C81B 1.511(11)
C80B H80C 0.9900
C80B H80D 0.9900
C81B C82B 1.504(9)
C81B H81C 0.9900
C81B H81D 0.9900
C82B H82C 0.9900
C82B H82D 0.9900

loop_
_geom_torsion_atom_site_label_1
_geom_torsion_atom_site_label_2
_geom_torsion_atom_site_label_3
_geom_torsion_atom_site_label_4
_geom_torsion
C9A C1 C2 C3 1.3(2)
C1 C2 C3 C4 -1.2(2)
C2 C3 C4 C4A -0.5(2)
C3 C4 C4A C9A 2.2(2)
C3 C4 C4A C10 -177.15(14)
C10A C5 C6 C7 0.8(2)
C5 C6 C7 C8 -0.3(3)
C6 C7 C8 C8A 0.0(2)
C7 C8 C8A C10A -0.2(2)
C7 C8 C8A C9 179.66(15)
C8 C8A C9 C21 7.4(2)
C10A C8A C9 C21 -172.68(13)
C8 C8A C9 C9A 128.58(16)
C10A C8A C9 C9A -51.55(16)
C8 C8A C9 C12 -122.24(16)
C10A C8A C9 C12 57.63(16)
C2 C1 C9A C4A 0.4(2)
C2 C1 C9A C9 -179.52(14)
C4 C4A C9A C1 -2.1(2)
C10 C4A C9A C1 177.30(13)
C4 C4A C9A C9 177.77(13)
C10 C4A C9A C9 -2.79(18)
C21 C9 C9A C1 1.0(2)
C8A C9 C9A C1 -125.47(15)
C12 C9 C9A C1 122.80(15)
C21 C9 C9A C4A -178.94(13)
C8A C9 C9A C4A 54.63(16)
C12 C9 C9A C4A -57.10(15)
C4 C4A C10 C10A 127.22(16)
C9A C4A C10 C10A -52.18(16)
C4 C4A C10 C11 -120.01(16)
C9A C4A C10 C11 60.59(16)
C6 C5 C10A C8A -1.0(2)
C6 C5 C10A C10 -177.85(15)
C8 C8A C10A C5 0.7(2)
C9 C8A C10A C5 -179.18(14)
C8 C8A C10A C10 177.91(13)
C9 C8A C10A C10 -1.98(18)
C4A C10 C10A C5 -127.73(16)
C11 C10 C10A C5 118.88(16)
C4A C10 C10A C8A 55.22(16)
C11 C10 C10A C8A -58.17(16)
C4A C10 C11 C20 -169.21(12)
C10A C10 C11 C20 -55.35(15)
C4A C10 C11 C12 -53.00(16)
C10A C10 C11 C12 60.86(15)
C20 C11 C12 C13 -11.77(15)
C10 C11 C12 C13 -130.39(13)
C20 C11 C12 C9 112.07(13)
C10 C11 C12 C9 -6.54(16)
C21 C9 C12 C13 -65.26(17)
C8A C9 C12 C13 65.97(16)
C9A C9 C12 C13 176.79(12)
C21 C9 C12 C11 178.01(12)
C8A C9 C12 C11 -50.75(15)
C9A C9 C12 C11 60.06(14)
C11 C12 C13 O1 -167.29(15)
C9 C12 C13 O1 72.5(2)
C11 C12 C13 N1 10.86(15)
C9 C12 C13 N1 -109.36(14)
O1 C13 N1 C20 172.47(14)
C12 C13 N1 C20 -5.80(17)
O1 C13 N1 C14 -6.1(2)
C12 C13 N1 C14 175.64(13)
C20 N1 C14 C19 73.6(2)
C13 N1 C14 C19 -107.98(19)
C20 N1 C14 C15 -105.59(18)
C13 N1 C14 C15 72.8(2)
C19 C14 C15 C16 -0.4(3)
N1 C14 C15 C16 178.81(16)
C14 C15 C16 C17 -0.5(3)
C15 C16 C17 C18 0.9(3)
C16 C17 C18 C19 -0.5(3)
C15 C14 C19 C18 0.8(3)
N1 C14 C19 C18 -178.41(16)
C17 C18 C19 C14 -0.3(3)
C13 N1 C20 O2 176.81(15)
C14 N1 C20 O2 -4.6(2)
C13 N1 C20 C11 -2.14(17)
C14 N1 C20 C11 176.43(13)
C12 C11 C20 O2 -169.95(15)
C10 C11 C20 O2 -50.4(2)
C12 C11 C20 N1 8.97(16)
C10 C11 C20 N1 128.55(13)
C8A C9 C21 C25 -148.36(15)
C9A C9 C21 C25 92.27(18)
C12 C9 C21 C25 -22.4(2)
C8A C9 C21 C22 50.4(2)
C9A C9 C21 C22 -68.98(18)
C12 C9 C21 C22 176.34(14)
C8A C9 C21 Fe1 -47.2(2)
C9A C9 C21 Fe1 -166.55(13)
C12 C9 C21 Fe1 78.78(19)
C23 Fe1 C21 C25 -81.33(10)
C24 Fe1 C21 C25 -37.39(10)
C30 Fe1 C21 C25 74.53(12)
C26 Fe1 C21 C25 117.73(10)
C29 Fe1 C21 C25 35.2(3)
C28 Fe1 C21 C25 -159.7(2)
C22 Fe1 C21 C25 -118.51(13)
C27 Fe1 C21 C25 161.12(10)
C23 Fe1 C21 C22 37.18(10)
C24 Fe1 C21 C22 81.12(10)
C30 Fe1 C21 C22 -166.95(10)
C26 Fe1 C21 C22 -123.76(10)
C29 Fe1 C21 C22 153.7(2)
C28 Fe1 C21 C22 -41.2(2)
C27 Fe1 C21 C22 -80.37(12)
C25 Fe1 C21 C22 118.51(13)
C23 Fe1 C21 C9 155.89(18)
C24 Fe1 C21 C9 -160.17(18)
C30 Fe1 C21 C9 -48.24(19)
C26 Fe1 C21 C9 -5.05(19)
C29 Fe1 C21 C9 -87.6(3)
C28 Fe1 C21 C9 77.5(3)
C22 Fe1 C21 C9 118.7(2)
C27 Fe1 C21 C9 38.3(2)
C25 Fe1 C21 C9 -122.8(2)
C25 C21 C22 C23 0.24(18)
C9 C21 C22 C23 164.62(14)
Fe1 C21 C22 C23 -58.93(11)
C25 C21 C22 Fe1 59.17(11)
C9 C21 C22 Fe1 -136.45(15)
C24 Fe1 C22 C23 37.94(10)
C30 Fe1 C22 C23 159.8(2)
C26 Fe1 C22 C23 -162.02(10)
C29 Fe1 C22 C23 -39.0(2)
C28 Fe1 C22 C23 -76.46(13)
C27 Fe1 C22 C23 -119.62(11)
C25 Fe1 C22 C23 81.83(10)
C21 Fe1 C22 C23 119.92(14)
C23 Fe1 C22 C21 -119.92(14)
C24 Fe1 C22 C21 -81.98(10)
C30 Fe1 C22 C21 39.9(3)
C26 Fe1 C22 C21 78.06(12)
C29 Fe1 C22 C21 -158.91(17)
C28 Fe1 C22 C21 163.61(11)
C27 Fe1 C22 C21 120.46(10)
C25 Fe1 C22 C21 -38.10(9)
C21 C22 C23 C24 -0.19(19)
Fe1 C22 C23 C24 -59.51(12)
C21 C22 C23 Fe1 59.31(11)
C24 Fe1 C23 C22 -119.02(14)
C30 Fe1 C23 C22 -166.65(15)
C26 Fe1 C23 C22 53.4(3)
C29 Fe1 C23 C22 162.65(10)
C28 Fe1 C23 C22 120.72(11)
C27 Fe1 C23 C22 80.81(12)
C25 Fe1 C23 C22 -81.41(10)
C21 Fe1 C23 C22 -37.51(9)
C30 Fe1 C23 C24 -47.6(2)
C26 Fe1 C23 C24 172.5(2)
C29 Fe1 C23 C24 -78.33(12)
C28 Fe1 C23 C24 -120.26(11)
C22 Fe1 C23 C24 119.02(14)
C27 Fe1 C23 C24 -160.17(10)
C25 Fe1 C23 C24 37.61(10)
C21 Fe1 C23 C24 81.51(10)
C22 C23 C24 C25 0.1(2)
Fe1 C23 C24 C25 -59.67(12)
C22 C23 C24 Fe1 59.74(12)
C23 Fe1 C24 C25 119.32(14)
C30 Fe1 C24 C25 -82.09(11)
C26 Fe1 C24 C25 -54.8(2)
C29 Fe1 C24 C25 -123.08(11)
C28 Fe1 C24 C25 -163.67(10)
C22 Fe1 C24 C25 81.62(10)
C27 Fe1 C24 C25 170.82(19)
C21 Fe1 C24 C25 37.48(9)
C30 Fe1 C24 C23 158.59(10)
C26 Fe1 C24 C23 -174.16(16)
C29 Fe1 C24 C23 117.60(11)
C28 Fe1 C24 C23 77.01(12)
C22 Fe1 C24 C23 -37.71(10)
C27 Fe1 C24 C23 51.5(2)
C25 Fe1 C24 C23 -119.32(14)
C21 Fe1 C24 C23 -81.84(10)
C23 C24 C25 C21 0.08(19)
Fe1 C24 C25 C21 -59.25(11)
C23 C24 C25 Fe1 59.34(12)
C22 C21 C25 C24 -0.20(18)
C9 C21 C25 C24 -164.09(15)
Fe1 C21 C25 C24 58.80(11)
C22 C21 C25 Fe1 -59.00(11)
C9 C21 C25 Fe1 137.11(15)
C23 Fe1 C25 C24 -37.75(10)
C30 Fe1 C25 C24 115.61(11)
C26 Fe1 C25 C24 157.30(10)
C29 Fe1 C25 C24 73.58(13)
C28 Fe1 C25 C24 40.3(2)
C22 Fe1 C25 C24 -81.49(11)
C27 Fe1 C25 C24 -170.42(19)
C21 Fe1 C25 C24 -119.74(14)
C23 Fe1 C25 C21 81.99(10)
C24 Fe1 C25 C21 119.74(14)
C30 Fe1 C25 C21 -124.65(10)
C26 Fe1 C25 C21 -82.97(11)
C29 Fe1 C25 C21 -166.69(10)
C28 Fe1 C25 C21 160.08(19)
C22 Fe1 C25 C21 38.25(9)
C27 Fe1 C25 C21 -50.7(2)
C23 Fe1 C26 C30 154.9(2)
C24 Fe1 C26 C30 -37.7(2)
C29 Fe1 C26 C30 37.85(11)
C28 Fe1 C26 C30 81.87(12)
C22 Fe1 C26 C30 -164.17(10)
C27 Fe1 C26 C30 119.09(16)
C25 Fe1 C26 C30 -77.28(12)
C21 Fe1 C26 C30 -121.03(11)
C23 Fe1 C26 C27 35.8(3)
C24 Fe1 C26 C27 -156.79(17)
C30 Fe1 C26 C27 -119.09(16)
C29 Fe1 C26 C27 -81.25(12)
C28 Fe1 C26 C27 -37.22(12)
C22 Fe1 C26 C27 76.73(13)
C25 Fe1 C26 C27 163.62(11)
C21 Fe1 C26 C27 119.88(11)
C30 C26 C27 C28 -0.5(2)
Fe1 C26 C27 C28 59.00(13)
C30 C26 C27 Fe1 -59.51(12)
C23 Fe1 C27 C28 72.77(14)
C24 Fe1 C27 C28 34.6(3)
C30 Fe1 C27 C28 -81.95(12)
C26 Fe1 C27 C28 -119.70(16)
C29 Fe1 C27 C28 -37.99(12)
C22 Fe1 C27 C28 115.79(12)
C25 Fe1 C27 C28 -162.95(19)
C21 Fe1 C27 C28 159.16(11)
C23 Fe1 C27 C26 -167.53(10)
C24 Fe1 C27 C26 154.34(19)
C30 Fe1 C27 C26 37.75(11)
C29 Fe1 C27 C26 81.71(12)
C28 Fe1 C27 C26 119.70(16)
C22 Fe1 C27 C26 -124.50(11)
C25 Fe1 C27 C26 -43.2(3)
C21 Fe1 C27 C26 -81.14(12)
C26 C27 C28 C29 0.7(2)
Fe1 C27 C28 C29 59.53(13)
C26 C27 C28 Fe1 -58.86(12)
C23 Fe1 C28 C27 -124.80(12)
C24 Fe1 C28 C27 -166.18(11)
C30 Fe1 C28 C27 81.35(13)
C26 Fe1 C28 C27 37.52(11)
C29 Fe1 C28 C27 118.98(18)
C22 Fe1 C28 C27 -83.79(13)
C25 Fe1 C28 C27 164.22(18)
C21 Fe1 C28 C27 -53.3(3)
C23 Fe1 C28 C29 116.22(13)
C24 Fe1 C28 C29 74.84(14)
C30 Fe1 C28 C29 -37.63(12)
C26 Fe1 C28 C29 -81.46(13)
C22 Fe1 C28 C29 157.23(12)
C27 Fe1 C28 C29 -118.98(18)
C25 Fe1 C28 C29 45.2(3)
C21 Fe1 C28 C29 -172.33(18)
C27 C28 C29 C30 -0.6(2)
Fe1 C28 C29 C30 59.23(13)
C27 C28 C29 Fe1 -59.80(13)
C23 Fe1 C29 C30 160.33(11)
C24 Fe1 C29 C30 118.98(12)
C26 Fe1 C29 C30 -37.80(11)
C28 Fe1 C29 C30 -119.33(18)
C22 Fe1 C29 C30 -171.85(16)
C27 Fe1 C29 C30 -81.74(13)
C25 Fe1 C29 C30 78.81(13)
C21 Fe1 C29 C30 52.4(3)
C23 Fe1 C29 C28 -80.34(14)
C24 Fe1 C29 C28 -121.70(13)
C30 Fe1 C29 C28 119.33(18)
C26 Fe1 C29 C28 81.53(13)
C22 Fe1 C29 C28 -52.5(2)
C27 Fe1 C29 C28 37.59(13)
C25 Fe1 C29 C28 -161.87(12)
C21 Fe1 C29 C28 171.7(2)
C27 C26 C30 C29 0.2(2)
Fe1 C26 C30 C29 -59.51(13)
C27 C26 C30 Fe1 59.67(12)
C28 C29 C30 C26 0.3(2)
Fe1 C29 C30 C26 59.50(12)
C28 C29 C30 Fe1 -59.25(13)
C23 Fe1 C30 C26 -162.38(15)
C24 Fe1 C30 C26 163.89(10)
C29 Fe1 C30 C26 -119.01(16)
C28 Fe1 C30 C26 -81.29(12)
C22 Fe1 C30 C26 49.2(3)
C27 Fe1 C30 C26 -37.78(11)
C25 Fe1 C30 C26 121.38(11)
C21 Fe1 C30 C26 80.16(12)
C23 Fe1 C30 C29 -43.4(2)
C24 Fe1 C30 C29 -77.11(13)
C26 Fe1 C30 C29 119.01(16)
C28 Fe1 C30 C29 37.71(13)
C22 Fe1 C30 C29 168.2(2)
C27 Fe1 C30 C29 81.22(13)
C25 Fe1 C30 C29 -119.62(12)
C21 Fe1 C30 C29 -160.83(11)
C36 C31 C32 C33 0.5(2)
C44 C31 C32 C33 179.31(14)
C31 C32 C33 C34 -0.2(2)
C32 C33 C34 C35 -0.1(2)
C33 C34 C35 C36 0.1(2)
C34 C35 C36 C31 0.3(2)
C34 C35 C36 C37 -177.74(15)
C32 C31 C36 C35 -0.6(2)
C44 C31 C36 C35 -179.51(14)
C32 C31 C36 C37 177.65(14)
C44 C31 C36 C37 -1.24(19)
C35 C36 C37 C38 -128.02(17)
C31 C36 C37 C38 53.80(18)
C35 C36 C37 C46 118.64(17)
C31 C36 C37 C46 -59.54(17)
C36 C37 C38 C39 128.73(17)
C46 C37 C38 C39 -119.26(18)
C36 C37 C38 C43 -52.65(19)
C46 C37 C38 C43 59.36(18)
C43 C38 C39 C40 1.6(3)
C37 C38 C39 C40 -179.83(16)
C38 C39 C40 C41 -0.4(3)
C39 C40 C41 C42 -0.7(3)
C40 C41 C42 C43 0.5(3)
C41 C42 C43 C38 0.8(2)
C41 C42 C43 C44 -177.96(15)
C39 C38 C43 C42 -1.8(2)
C37 C38 C43 C42 179.50(14)
C39 C38 C43 C44 177.05(15)
C37 C38 C43 C44 -1.63(19)
C42 C43 C44 C55 -5.9(2)
C38 C43 C44 C55 175.30(13)
C42 C43 C44 C31 -128.69(16)
C38 C43 C44 C31 52.54(17)
C42 C43 C44 C45 122.69(17)
C38 C43 C44 C45 -56.08(17)
C32 C31 C44 C55 1.9(2)
C36 C31 C44 C55 -179.30(13)
C32 C31 C44 C43 129.80(16)
C36 C31 C44 C43 -51.38(17)
C32 C31 C44 C45 -119.28(16)
C36 C31 C44 C45 59.55(16)
C55 C44 C45 C54 68.65(18)
C43 C44 C45 C54 -62.27(17)
C31 C44 C45 C54 -173.25(14)
C55 C44 C45 C46 -173.66(13)
C43 C44 C45 C46 55.41(16)
C31 C44 C45 C46 -55.57(16)
C54 C45 C46 C47 3.19(16)
C44 C45 C46 C47 -120.92(14)
C54 C45 C46 C37 123.31(14)
C44 C45 C46 C37 -0.80(18)
C36 C37 C46 C47 175.92(13)
C38 C37 C46 C47 61.64(17)
C36 C37 C46 C45 58.75(16)
C38 C37 C46 C45 -55.52(17)
C45 C46 C47 O3 -178.88(17)
C37 C46 C47 O3 61.2(2)
C45 C46 C47 N2 1.02(18)
C37 C46 C47 N2 -118.92(15)
O3 C47 N2 C54 174.45(17)
C46 C47 N2 C54 -5.45(19)
O3 C47 N2 C48 -0.1(3)
C46 C47 N2 C48 -179.95(14)
C47 N2 C48 C53B -59.0(7)
C54 N2 C48 C53B 127.0(7)
C47 N2 C48 C49 101.3(2)
C54 N2 C48 C49 -72.7(2)
C47 N2 C48 C53A -94.6(4)
C54 N2 C48 C53A 91.4(4)
C53B C48 C49 C50 -18.9(7)
N2 C48 C49 C50 -179.98(19)
C53A C48 C49 C50 16.5(5)
C48 C49 C50 C51 0.0(3)
C49 C50 C51 C52B 19.8(7)
C49 C50 C51 C52A -16.3(5)
C52B C51 C52A C53A -75.4(7)
C50 C51 C52A C53A 16.1(7)
C51 C52A C53A C48 -0.3(6)
C53B C48 C53A C52A 75.4(7)
C49 C48 C53A C52A -15.9(6)
N2 C48 C53A C52A -179.8(4)
C50 C51 C52B C53B -21.4(9)
C52A C51 C52B C53B 84.1(9)
C49 C48 C53B C52B 17.6(9)
N2 C48 C53B C52B 178.6(5)
C53A C48 C53B C52B -88.5(9)
C51 C52B C53B C48 2.8(10)
C47 N2 C54 O4 -170.13(16)
C48 N2 C54 O4 4.4(3)
C47 N2 C54 C45 7.61(18)
C48 N2 C54 C45 -177.82(14)
C46 C45 C54 O4 171.25(17)
C44 C45 C54 O4 -67.4(2)
C46 C45 C54 N2 -6.36(16)
C44 C45 C54 N2 114.98(15)
C43 C44 C55 C56 146.92(15)
C31 C44 C55 C56 -92.06(18)
C45 C44 C55 C56 22.1(2)
C43 C44 C55 C59 -52.4(2)
C31 C44 C55 C59 68.65(19)
C45 C44 C55 C59 -177.19(14)
C43 C44 C55 Fe2 45.8(2)
C31 C44 C55 Fe2 166.85(13)
C45 C44 C55 Fe2 -79.0(2)
C58 Fe2 C55 C56 81.16(11)
C57 Fe2 C55 C56 37.14(10)
C61 Fe2 C55 C56 -73.84(12)
C60 Fe2 C55 C56 -117.51(10)
C62 Fe2 C55 C56 -33.2(3)
C64 Fe2 C55 C56 -161.14(10)
C59 Fe2 C55 C56 118.64(13)
C63 Fe2 C55 C56 158.41(18)
C58 Fe2 C55 C59 -37.48(10)
C57 Fe2 C55 C59 -81.50(10)
C61 Fe2 C55 C59 167.52(10)
C60 Fe2 C55 C59 123.85(10)
C62 Fe2 C55 C59 -151.8(2)
C64 Fe2 C55 C59 80.22(11)
C56 Fe2 C55 C59 -118.64(13)
C63 Fe2 C55 C59 39.8(2)
C58 Fe2 C55 C44 -156.50(19)
C57 Fe2 C55 C44 159.48(19)
C61 Fe2 C55 C44 48.5(2)
C60 Fe2 C55 C44 4.83(19)
C62 Fe2 C55 C44 89.2(3)
C64 Fe2 C55 C44 -38.8(2)
C59 Fe2 C55 C44 -119.0(2)
C56 Fe2 C55 C44 122.3(2)
C63 Fe2 C55 C44 -79.3(3)
C59 C55 C56 C57 -0.28(18)
C44 C55 C56 C57 163.25(15)
Fe2 C55 C56 C57 -58.79(12)
C59 C55 C56 Fe2 58.51(11)
C44 C55 C56 Fe2 -137.97(16)
C58 Fe2 C56 C57 38.01(10)
C61 Fe2 C56 C57 -114.30(11)
C60 Fe2 C56 C57 -156.25(10)
C62 Fe2 C56 C57 -72.28(12)
C64 Fe2 C56 C57 170.94(19)
C59 Fe2 C56 C57 82.00(11)
C63 Fe2 C56 C57 -38.9(2)
C55 Fe2 C56 C57 120.11(14)
C58 Fe2 C56 C55 -82.10(10)
C57 Fe2 C56 C55 -120.11(14)
C61 Fe2 C56 C55 125.60(10)
C60 Fe2 C56 C55 83.64(11)
C62 Fe2 C56 C55 167.61(10)
C64 Fe2 C56 C55 50.8(2)
C59 Fe2 C56 C55 -38.11(9)
C63 Fe2 C56 C55 -159.00(17)
C55 C56 C57 C58 0.28(19)
Fe2 C56 C57 C58 -59.34(12)
C55 C56 C57 Fe2 59.62(11)
C58 Fe2 C57 C56 -118.97(14)
C61 Fe2 C57 C56 83.31(12)
C60 Fe2 C57 C56 56.8(2)
C62 Fe2 C57 C56 124.05(11)
C64 Fe2 C57 C56 -171.36(18)
C59 Fe2 C57 C56 -81.17(10)
C63 Fe2 C57 C56 164.09(10)
C55 Fe2 C57 C56 -37.22(10)
C61 Fe2 C57 C58 -157.72(10)
C60 Fe2 C57 C58 175.82(16)
C62 Fe2 C57 C58 -116.98(11)
C64 Fe2 C57 C58 -52.4(2)
C59 Fe2 C57 C58 37.80(10)
C56 Fe2 C57 C58 118.97(14)
C63 Fe2 C57 C58 -76.93(12)
C55 Fe2 C57 C58 81.75(11)
C56 C57 C58 C59 -0.17(19)
Fe2 C57 C58 C59 -60.06(11)
C56 C57 C58 Fe2 59.89(12)
C57 Fe2 C58 C59 119.04(15)
C61 Fe2 C58 C59 167.36(15)
C60 Fe2 C58 C59 -55.4(3)
C62 Fe2 C58 C59 -162.46(10)
C64 Fe2 C58 C59 -81.04(12)
C56 Fe2 C58 C59 81.33(10)
C63 Fe2 C58 C59 -120.86(10)
C55 Fe2 C58 C59 37.52(9)
C61 Fe2 C58 C57 48.3(2)
C60 Fe2 C58 C57 -174.4(2)
C62 Fe2 C58 C57 78.50(12)
C64 Fe2 C58 C57 159.92(11)
C59 Fe2 C58 C57 -119.04(15)
C56 Fe2 C58 C57 -37.71(10)
C63 Fe2 C58 C57 120.10(11)
C55 Fe2 C58 C57 -81.52(11)
C57 C58 C59 C55 -0.01(19)
Fe2 C58 C59 C55 -59.74(11)
C57 C58 C59 Fe2 59.73(12)
C56 C55 C59 C58 0.17(18)
C44 C55 C59 C58 -163.77(14)
Fe2 C55 C59 C58 58.75(11)
C56 C55 C59 Fe2 -58.58(11)
C44 C55 C59 Fe2 137.48(15)
C57 Fe2 C59 C58 -37.92(10)
C61 Fe2 C59 C58 -159.2(2)
C60 Fe2 C59 C58 161.87(11)
C62 Fe2 C59 C58 38.8(2)
C64 Fe2 C59 C58 119.66(11)
C56 Fe2 C59 C58 -81.68(11)
C63 Fe2 C59 C58 76.21(12)
C55 Fe2 C59 C58 -119.66(14)
C58 Fe2 C59 C55 119.66(14)
C57 Fe2 C59 C55 81.73(10)
C61 Fe2 C59 C55 -39.6(3)
C60 Fe2 C59 C55 -78.47(12)
C62 Fe2 C59 C55 158.41(16)
C64 Fe2 C59 C55 -120.69(10)
C56 Fe2 C59 C55 37.98(9)
C63 Fe2 C59 C55 -164.14(10)
C58 Fe2 C60 C64 -33.4(3)
C57 Fe2 C60 C64 155.74(17)
C61 Fe2 C60 C64 119.08(16)
C62 Fe2 C60 C64 81.26(12)
C59 Fe2 C60 C64 -76.20(13)
C56 Fe2 C60 C64 -163.44(10)
C63 Fe2 C60 C64 37.52(11)
C55 Fe2 C60 C64 -119.51(11)
C58 Fe2 C60 C61 -152.5(2)
C57 Fe2 C60 C61 36.7(2)
C62 Fe2 C60 C61 -37.82(11)
C64 Fe2 C60 C61 -119.08(16)
C59 Fe2 C60 C61 164.72(11)
C56 Fe2 C60 C61 77.47(13)
C63 Fe2 C60 C61 -81.57(12)
C55 Fe2 C60 C61 121.40(11)
C64 C60 C61 C62 0.17(19)
Fe2 C60 C61 C62 59.92(12)
C64 C60 C61 Fe2 -59.75(12)
C58 Fe2 C61 C62 43.1(2)
C57 Fe2 C61 C62 77.01(13)
C60 Fe2 C61 C62 -118.85(16)
C64 Fe2 C61 C62 -81.17(12)
C59 Fe2 C61 C62 -168.4(2)
C56 Fe2 C61 C62 119.62(12)
C63 Fe2 C61 C62 -37.45(11)
C55 Fe2 C61 C62 160.62(11)
C58 Fe2 C61 C60 161.90(15)
C57 Fe2 C61 C60 -164.14(11)
C62 Fe2 C61 C60 118.85(16)
C64 Fe2 C61 C60 37.68(11)
C59 Fe2 C61 C60 -49.5(3)
C56 Fe2 C61 C60 -121.53(11)
C63 Fe2 C61 C60 81.40(12)
C55 Fe2 C61 C60 -80.53(13)
C60 C61 C62 C63 -0.3(2)
Fe2 C61 C62 C63 59.37(12)
C60 C61 C62 Fe2 -59.69(12)
C58 Fe2 C62 C61 -159.91(11)
C57 Fe2 C62 C61 -118.58(12)
C60 Fe2 C62 C61 38.01(11)
C64 Fe2 C62 C61 81.84(12)
C59 Fe2 C62 C61 172.53(15)
C56 Fe2 C62 C61 -78.95(13)
C63 Fe2 C62 C61 119.53(16)
C55 Fe2 C62 C61 -54.0(3)
C58 Fe2 C62 C63 80.56(13)
C57 Fe2 C62 C63 121.89(12)
C61 Fe2 C62 C63 -119.53(16)
C60 Fe2 C62 C63 -81.53(12)
C64 Fe2 C62 C63 -37.69(11)
C59 Fe2 C62 C63 53.0(2)
C56 Fe2 C62 C63 161.52(11)
C55 Fe2 C62 C63 -173.53(19)
C61 C62 C63 C64 0.3(2)
Fe2 C62 C63 C64 59.34(12)
C61 C62 C63 Fe2 -59.00(12)
C58 Fe2 C63 C62 -115.49(12)
C57 Fe2 C63 C62 -74.14(13)
C61 Fe2 C63 C62 37.51(11)
C60 Fe2 C63 C62 81.55(12)
C64 Fe2 C63 C62 119.12(16)
C59 Fe2 C63 C62 -156.54(11)
C56 Fe2 C63 C62 -45.7(2)
C55 Fe2 C63 C62 174.12(17)
C58 Fe2 C63 C64 125.40(11)
C57 Fe2 C63 C64 166.74(10)
C61 Fe2 C63 C64 -81.61(12)
C60 Fe2 C63 C64 -37.57(11)
C62 Fe2 C63 C64 -119.12(16)
C59 Fe2 C63 C64 84.34(12)
C56 Fe2 C63 C64 -164.82(17)
C55 Fe2 C63 C64 55.0(2)
C61 C60 C64 C63 0.03(19)
Fe2 C60 C64 C63 -59.38(12)
C61 C60 C64 Fe2 59.41(12)
C62 C63 C64 C60 -0.2(2)
Fe2 C63 C64 C60 59.07(12)
C62 C63 C64 Fe2 -59.29(12)
C58 Fe2 C64 C60 168.50(10)
C57 Fe2 C64 C60 -152.66(18)
C61 Fe2 C64 C60 -37.88(11)
C62 Fe2 C64 C60 -81.71(12)
C59 Fe2 C64 C60 125.19(11)
C56 Fe2 C64 C60 43.9(2)
C63 Fe2 C64 C60 -119.41(15)
C55 Fe2 C64 C60 81.95(12)
C58 Fe2 C64 C63 -72.09(13)
C57 Fe2 C64 C63 -33.3(2)
C61 Fe2 C64 C63 81.53(12)
C60 Fe2 C64 C63 119.41(15)
C62 Fe2 C64 C63 37.69(11)
C59 Fe2 C64 C63 -115.41(11)
C56 Fe2 C64 C63 163.35(18)
C55 Fe2 C64 C63 -158.65(10)
C70 C65 C66 C67 -57.0(2)
C65 C66 C67 C68 56.0(3)
C66 C67 C68 C69 -55.3(3)
C67 C68 C69 C70 55.2(3)
C68 C69 C70 C65 -56.3(2)
C66 C65 C70 C69 57.3(2)
C76 C71 C72 C73 -54.6(3)
C71 C72 C73 C74 55.3(4)
C72 C73 C74 C75 -56.5(3)
C73 C74 C75 C76 55.5(4)
C72 C71 C76 C75 55.0(3)
C74 C75 C76 C71 -55.2(4)
C82A C77A C78A C79A -54.0(7)
C77A C78A C79A C80A 54.8(8)
C78A C79A C80A C81A -53.7(8)
C79A C80A C81A C82A 52.4(7)
C78A C77A C82A C81A 53.7(7)
C80A C81A C82A C77A -52.9(8)
C82B C77B C78B C79B 53.5(9)
C77B C78B C79B C80B -55.1(10)
C78B C79B C80B C81B 57.5(10)
C79B C80B C81B C82B -59.2(11)
C80B C81B C82B C77B 56.6(11)
C78B C77B C82B C81B -54.2(10)
